data_4106073
loop_
_publ_author_name
'Miriam M. Gillett-Kunnath'
'Allen G. Oliver'
'Slavi C. Sevov'

_publ_contact_author_address
;
University of Notre Dame
Department of Chemistry and Biochemistry
251 Nieuwland Science Hall
Notre Dame, Indiana 46556
;
_publ_contact_author_email ssevov@nd.edu
_publ_contact_author_name 'Sevov, S. C.'
_publ_section_title
;
 "n-Doping" of Deltahedral Zintl Ions
;
_journal_name_full 'Journal of the American Chemical Society'
_journal_page_first 6560
_journal_page_last 6562
_journal_paper_doi 10.1021/ja200520c
_journal_volume 133
_journal_year 2011
_chemical_formula_moiety '(Ge7 Sb2), 2(C12 H24 Rb O6), C2 H8 N2'
_chemical_formula_sum 'C26 H56 Ge7 N2 O12 Rb2 Sb2'
_chemical_formula_weight 1511.30
_chemical_name_systematic
; 
 (Rb(18-crown-6))2[SbGe7-Ge7Sb] 1en 
;
_space_group_IT_number 62
_symmetry_cell_setting orthorhombic
_symmetry_space_group_name_Hall '-P 2ac 2n'
_symmetry_space_group_name_H-M 'P n m a'
_atom_sites_solution_hydrogens geom
_atom_sites_solution_primary direct
_atom_sites_solution_secondary difmap
_audit_creation_method SHELXL-97
_cell_angle_alpha 90.00
_cell_angle_beta 90.00
_cell_angle_gamma 90.00
_cell_formula_units_Z 4
_cell_length_a 33.1657(18)
_cell_length_b 13.9299(7)
_cell_length_c 10.5431(6)
_cell_measurement_reflns_used 4471
_cell_measurement_temperature 120(2)
_cell_measurement_theta_max 25.00
_cell_measurement_theta_min 2.29
_cell_volume 4870.9(5)
_computing_cell_refinement 'Bruker SAINT v7.60A'
_computing_data_collection 'Bruker APEX-II v2008-6'
_computing_data_reduction 'Bruker SAINT v7.60A'
_computing_molecular_graphics SHELXL-XP
_computing_publication_material SHELXTL
_computing_structure_refinement 'SHELXL-97 (Sheldrick, 1997)'
_computing_structure_solution 'SHELXS-97 (Sheldrick, 1990)'
_diffrn_ambient_temperature 120(2)
_diffrn_detector_area_resol_mean 8.33
_diffrn_measured_fraction_theta_full 0.997
_diffrn_measured_fraction_theta_max 0.997
_diffrn_measurement_device_type 'Bruker APEX-II'
_diffrn_measurement_method 'combination of \w/2\q-scans and \f-scans'
_diffrn_radiation_monochromator graphite
_diffrn_radiation_source 'fine-focus sealed tube'
_diffrn_radiation_type MoK\a
_diffrn_radiation_wavelength 0.71073
_diffrn_reflns_av_R_equivalents 0.0466
_diffrn_reflns_av_sigmaI/netI 0.0269
_diffrn_reflns_limit_h_max 39
_diffrn_reflns_limit_h_min -39
_diffrn_reflns_limit_k_max 16
_diffrn_reflns_limit_k_min -16
_diffrn_reflns_limit_l_max 12
_diffrn_reflns_limit_l_min -12
_diffrn_reflns_number 42643
_diffrn_reflns_theta_full 25.00
_diffrn_reflns_theta_max 25.00
_diffrn_reflns_theta_min 1.91
_exptl_absorpt_coefficient_mu 7.380
_exptl_absorpt_correction_T_max 0.6186
_exptl_absorpt_correction_T_min 0.1277
_exptl_absorpt_correction_type empirical
_exptl_absorpt_process_details 'Sheldrick, 2008'
_exptl_crystal_colour yellow
_exptl_crystal_density_diffrn 2.061
_exptl_crystal_description needle
_exptl_crystal_F_000 2888
_exptl_crystal_size_max 0.47
_exptl_crystal_size_mid 0.13
_exptl_crystal_size_min 0.07
_refine_diff_density_max 2.432
_refine_diff_density_min -2.714
_refine_diff_density_rms 0.223
_refine_ls_extinction_method none
_refine_ls_goodness_of_fit_ref 1.060
_refine_ls_hydrogen_treatment constr
_refine_ls_matrix_type full
_refine_ls_number_parameters 172
_refine_ls_number_reflns 4470
_refine_ls_number_restraints 3
_refine_ls_restrained_S_all 1.062
_refine_ls_R_factor_all 0.0861
_refine_ls_R_factor_gt 0.0736
_refine_ls_shift/su_max 1.304
_refine_ls_shift/su_mean 0.015
_refine_ls_structure_factor_coef Fsqd
_refine_ls_weighting_details 'calc w=1/[\s^2^(Fo^2^)+(0.0541P)^2^+148.9683P] where P=(Fo^2^+2Fc^2^)/3'
_refine_ls_weighting_scheme calc
_refine_ls_wR_factor_gt 0.1713
_refine_ls_wR_factor_ref 0.1796
_reflns_number_gt 3790
_reflns_number_total 4470
_reflns_threshold_expression >2sigma(I)
_cod_data_source_file ja200520c_si_004.cif
_cod_data_source_block cmpd4
_cod_database_code 4106073

loop_
_symmetry_equiv_pos_as_xyz
'x, y, z'
'-x+1/2, -y, z+1/2'
'-x, y+1/2, -z'
'x+1/2, -y+1/2, -z+1/2'
'-x, -y, -z'
'x-1/2, y, -z-1/2'
'x, -y-1/2, z'
'-x-1/2, y-1/2, z-1/2'

loop_
_atom_site_label
_atom_site_type_symbol
_atom_site_fract_x
_atom_site_fract_y
_atom_site_fract_z
_atom_site_U_iso_or_equiv
_atom_site_adp_type
_atom_site_occupancy
_atom_site_symmetry_multiplicity
_atom_site_calc_flag
_atom_site_refinement_flags
_atom_site_disorder_assembly
_atom_site_disorder_group
Sb1 Sb 0.42683(4) 0.2500 0.60643(14) 0.0436(4) Uani 0.67 2 d SP . .
Sb4 Sb 0.30877(4) 0.2500 0.71133(12) 0.0332(3) Uani 0.67 2 d SP . .
Sb9 Sb 0.33057(5) 0.2500 0.33729(14) 0.0469(4) Uani 0.67 2 d SP . .
Ge1 Ge 0.42683(4) 0.2500 0.60643(14) 0.0436(4) Uani 0.33 2 d SP . .
Ge4 Ge 0.30877(4) 0.2500 0.71133(12) 0.0332(3) Uani 0.33 2 d SP . .
Ge9 Ge 0.33057(5) 0.2500 0.33729(14) 0.0469(4) Uani 0.33 2 d SP . .
Ge2 Ge 0.38994(4) 0.14444(9) 0.43562(12) 0.0357(3) Uani 1 1 d . . .
Ge5 Ge 0.31539(5) 0.12109(13) 0.51844(15) 0.0604(5) Uani 1 1 d . . .
Ge8 Ge 0.37230(4) 0.13256(13) 0.68573(15) 0.0576(5) Uani 1 1 d . . .
Rb1 Rb 0.48320(5) 0.2500 0.29130(15) 0.0351(4) Uani 1 2 d S . .
Rb2 Rb 0.21218(5) 0.2500 0.51582(17) 0.0406(4) Uani 1 2 d S . .
O1 O 0.4427(5) 0.1971(12) 0.0675(16) 0.040(4) Uiso 0.50 1 d P A -1
O2 O 0.4897(5) 0.0543(13) 0.1818(16) 0.041(4) Uiso 0.50 1 d P A -1
O3 O 0.5325(5) 0.1071(13) 0.4105(17) 0.046(4) Uiso 0.50 1 d P A -1
O4 O 0.5565(6) 0.3003(14) 0.4383(19) 0.055(5) Uiso 0.50 1 d P A -1
O5 O 0.5076(6) 0.4439(14) 0.3182(17) 0.048(4) Uiso 0.50 1 d P A -1
O6 O 0.4653(5) 0.3938(13) 0.0920(17) 0.046(4) Uiso 0.50 1 d P A -1
C1 C 0.4471(9) 0.105(2) 0.016(3) 0.048(6) Uiso 0.50 1 d P A -1
H1A H 0.4713 0.1028 -0.0390 0.057 Uiso 0.50 1 calc PR A -1
H1B H 0.4233 0.0891 -0.0365 0.057 Uiso 0.50 1 calc PR A -1
C2 C 0.4514(8) 0.032(2) 0.124(3) 0.038(6) Uiso 0.50 1 d P A -1
H2A H 0.4291 0.0387 0.1853 0.046 Uiso 0.50 1 calc PR A -1
H2B H 0.4514 -0.0344 0.0899 0.046 Uiso 0.50 1 calc PR A -1
C3 C 0.4946(8) -0.008(2) 0.291(3) 0.044(6) Uiso 0.50 1 d P A -1
H3A H 0.4728 0.0030 0.3533 0.053 Uiso 0.50 1 calc PR A -1
H3B H 0.4939 -0.0763 0.2647 0.053 Uiso 0.50 1 calc PR A -1
C4 C 0.5329(10) 0.015(2) 0.346(3) 0.054(8) Uiso 0.50 1 d P A -1
H4A H 0.5536 0.0157 0.2784 0.065 Uiso 0.50 1 calc PR A -1
H4B H 0.5404 -0.0362 0.4073 0.065 Uiso 0.50 1 calc PR A -1
C5 C 0.5686(9) 0.136(2) 0.471(3) 0.050(7) Uiso 0.50 1 d P A -1
H5A H 0.5913 0.1324 0.4098 0.059 Uiso 0.50 1 calc PR A -1
H5B H 0.5746 0.0922 0.5424 0.059 Uiso 0.50 1 calc PR A -1
C6 C 0.5624(8) 0.268(2) 0.533(2) 0.060(8) Uiso 0.50 1 d P A -1
H6A H 0.5393 0.2754 0.5917 0.073 Uiso 0.50 1 calc PR A -1
H6B H 0.5873 0.2933 0.5727 0.073 Uiso 0.50 1 calc PR A -1
C7 C 0.5484(11) 0.392(2) 0.490(3) 0.060(8) Uiso 0.50 1 d P A -1
H7A H 0.5711 0.4123 0.5449 0.072 Uiso 0.50 1 calc PR A -1
H7B H 0.5237 0.3892 0.5432 0.072 Uiso 0.50 1 calc PR A -1
C8 C 0.5425(9) 0.465(2) 0.384(3) 0.049(7) Uiso 0.50 1 d P A -1
H8A H 0.5407 0.5306 0.4199 0.059 Uiso 0.50 1 calc PR A -1
H8B H 0.5659 0.4631 0.3254 0.059 Uiso 0.50 1 calc PR A -1
C9 C 0.5027(9) 0.508(2) 0.212(3) 0.052(7) Uiso 0.50 1 d P A -1
H9A H 0.5021 0.5755 0.2419 0.063 Uiso 0.50 1 calc PR A -1
H9B H 0.5254 0.5008 0.1521 0.063 Uiso 0.50 1 calc PR A -1
C10 C 0.4653(10) 0.484(2) 0.151(3) 0.049(7) Uiso 0.50 1 d P A -1
H10A H 0.4434 0.4854 0.2148 0.059 Uiso 0.50 1 calc PR A -1
H10B H 0.4592 0.5335 0.0864 0.059 Uiso 0.50 1 calc PR A -1
C11 C 0.4278(9) 0.363(2) 0.038(3) 0.050(7) Uiso 0.50 1 d P A -1
H11A H 0.4184 0.4112 -0.0245 0.060 Uiso 0.50 1 calc PR A -1
H11B H 0.4072 0.3576 0.1055 0.060 Uiso 0.50 1 calc PR A -1
C12 C 0.4333(8) 0.269(2) -0.025(2) 0.062(8) Uiso 0.50 1 d P A -1
H12A H 0.4083 0.2507 -0.0707 0.075 Uiso 0.50 1 calc PR A -1
H12B H 0.4555 0.2729 -0.0881 0.075 Uiso 0.50 1 calc PR A -1
O11 O 0.2180(6) 0.2500 0.246(2) 0.093(6) Uiso 1 2 d S . 2
O12 O 0.1968(4) 0.0768(10) 0.3652(14) 0.094(4) Uiso 1 1 d . . 2
O13 O 0.1865(4) 0.0760(10) 0.6356(13) 0.086(4) Uiso 1 1 d . . 2
O14 O 0.1648(5) 0.2500 0.7548(17) 0.079(5) Uiso 1 2 d S . 2
C13 C 0.2107(8) 0.1660(19) 0.181(3) 0.124(9) Uiso 1 1 d . . 2
H13A H 0.2267 0.1659 0.1019 0.149 Uiso 1 1 calc R . 2
H13B H 0.1818 0.1634 0.1575 0.149 Uiso 1 1 calc R . 2
C14 C 0.2205(8) 0.0837(18) 0.254(2) 0.116(8) Uiso 1 1 d . . 2
H14A H 0.2494 0.0864 0.2772 0.139 Uiso 1 1 calc R . 2
H14B H 0.2163 0.0256 0.2011 0.139 Uiso 1 1 calc R . 2
C15 C 0.2032(7) -0.0051(19) 0.442(2) 0.112(8) Uiso 1 1 d . . 2
H15A H 0.1978 -0.0638 0.3916 0.134 Uiso 1 1 calc R . 2
H15B H 0.2317 -0.0070 0.4698 0.134 Uiso 1 1 calc R . 2
C16 C 0.1789(7) -0.0032(19) 0.544(2) 0.114(8) Uiso 1 1 d . . 2
H16A H 0.1816 -0.0651 0.5889 0.137 Uiso 1 1 calc R . 2
H16B H 0.1507 0.0017 0.5137 0.137 Uiso 1 1 calc R . 2
C17 C 0.1642(7) 0.0825(18) 0.743(2) 0.110(7) Uiso 1 1 d . . 2
H17A H 0.1685 0.0239 0.7946 0.132 Uiso 1 1 calc R . 2
H17B H 0.1353 0.0852 0.7201 0.132 Uiso 1 1 calc R . 2
C18 C 0.1743(6) 0.1678(17) 0.8211(19) 0.111(7) Uiso 1 1 d . . 2
H18A H 0.1590 0.1660 0.9016 0.133 Uiso 1 1 calc R . 2
H18B H 0.2035 0.1675 0.8416 0.133 Uiso 1 1 calc R . 2
N1 N 0.1196(6) 0.2446(17) 0.3862(19) 0.229(5) Uiso 0.50 1 d PRU . -1
H1C H 0.1121 0.3078 0.3943 0.275 Uiso 0.50 1 d PR . -1
H1D H 0.1260 0.2381 0.3018 0.275 Uiso 0.50 1 d PR . -1
N2 N 0.0700(6) 0.2446(17) 0.6106(19) 0.211(10) Uiso 0.50 1 d PRU . -1
H2C H 0.0698 0.1802 0.6426 0.254 Uiso 0.50 1 d P B -1
H2D H 0.0944 0.2664 0.6205 0.254 Uiso 0.50 1 d P C -1
C30 C 0.0788(13) 0.193(4) 0.4(2) 0.2271(13) Uiso 0.50 1 d PRU . -1
H30A H 0.0654 0.1957 0.3069 0.272 Uiso 0.50 1 calc PR C -1
H30B H 0.0822 0.1254 0.4160 0.272 Uiso 0.50 1 calc PR C -1
C31 C 0.0572(13) 0.241(4) 0.5(2) 0.206(4) Uiso 0.50 1 d PRU . -1
H31A H 0.0296 0.2133 0.4758 0.247 Uiso 0.50 1 calc PR C -1
H31B H 0.0548 0.3080 0.4471 0.247 Uiso 0.50 1 calc PR C -1

loop_
_atom_site_aniso_label
_atom_site_aniso_U_11
_atom_site_aniso_U_22
_atom_site_aniso_U_33
_atom_site_aniso_U_23
_atom_site_aniso_U_13
_atom_site_aniso_U_12
Sb1 0.0438(8) 0.0384(7) 0.0485(8) 0.000 -0.0067(6) 0.000
Sb4 0.0368(7) 0.0244(6) 0.0385(7) 0.000 0.0127(5) 0.000
Sb9 0.0569(9) 0.0362(7) 0.0477(8) 0.000 -0.0199(7) 0.000
Ge1 0.0438(8) 0.0384(7) 0.0485(8) 0.000 -0.0067(6) 0.000
Ge4 0.0368(7) 0.0244(6) 0.0385(7) 0.000 0.0127(5) 0.000
Ge9 0.0569(9) 0.0362(7) 0.0477(8) 0.000 -0.0199(7) 0.000
Ge2 0.0378(7) 0.0301(6) 0.0394(7) -0.0067(5) 0.0026(5) 0.0034(5)
Ge5 0.0488(8) 0.0808(11) 0.0515(9) -0.0289(8) 0.0103(7) -0.0366(8)
Ge8 0.0398(7) 0.0767(11) 0.0564(9) 0.0389(8) 0.0116(7) 0.0218(7)
Rb1 0.0448(9) 0.0257(7) 0.0349(8) 0.000 -0.0019(7) 0.000
Rb2 0.0438(9) 0.0333(8) 0.0445(9) 0.000 -0.0108(8) 0.000

loop_
_atom_type_symbol
_atom_type_description
_atom_type_scat_dispersion_real
_atom_type_scat_dispersion_imag
_atom_type_scat_source
C C 0.0033 0.0016 'International Tables Vol C Tables 4.2.6.8 and 6.1.1.4'
H H 0.0000 0.0000 'International Tables Vol C Tables 4.2.6.8 and 6.1.1.4'
N N 0.0061 0.0033 'International Tables Vol C Tables 4.2.6.8 and 6.1.1.4'
O O 0.0106 0.0060 'International Tables Vol C Tables 4.2.6.8 and 6.1.1.4'
Ge Ge 0.1547 1.8001 'International Tables Vol C Tables 4.2.6.8 and 6.1.1.4'
Rb Rb -0.9393 2.9676 'International Tables Vol C Tables 4.2.6.8 and 6.1.1.4'
Sb Sb -0.5866 1.5461 'International Tables Vol C Tables 4.2.6.8 and 6.1.1.4'

loop_
_geom_angle_atom_site_label_1
_geom_angle_atom_site_label_2
_geom_angle_atom_site_label_3
_geom_angle
_geom_angle_site_symmetry_1
_geom_angle_site_symmetry_3
Ge8 Sb1 Ge8 78.78(8) 7_565 .
Ge8 Sb1 Ge2 104.53(6) 7_565 .
Ge8 Sb1 Ge2 62.64(5) . .
Ge8 Sb1 Ge2 62.64(5) 7_565 7_565
Ge8 Sb1 Ge2 104.53(6) . 7_565
Ge2 Sb1 Ge2 68.07(7) . 7_565
Ge8 Sb1 Rb1 128.81(6) 7_565 .
Ge8 Sb1 Rb1 128.81(6) . .
Ge2 Sb1 Rb1 68.35(5) . .
Ge2 Sb1 Rb1 68.35(5) 7_565 .
Ge8 Sb4 Ge8 75.20(8) . 7_565
Ge8 Sb4 Ge5 57.24(6) . .
Ge8 Sb4 Ge5 105.31(6) 7_565 .
Ge8 Sb4 Ge5 105.31(6) . 7_565
Ge8 Sb4 Ge5 57.24(6) 7_565 7_565
Ge5 Sb4 Ge5 82.56(9) . 7_565
Ge8 Sb4 Rb2 127.33(5) . .
Ge8 Sb4 Rb2 127.33(5) 7_565 .
Ge5 Sb4 Rb2 70.33(5) . .
Ge5 Sb4 Rb2 70.33(5) 7_565 .
Ge2 Sb9 Ge2 66.91(6) 7_565 .
Ge2 Sb9 Ge5 103.42(6) 7_565 .
Ge2 Sb9 Ge5 59.36(5) . .
Ge2 Sb9 Ge5 59.35(5) 7_565 7_565
Ge2 Sb9 Ge5 103.42(6) . 7_565
Ge5 Sb9 Ge5 84.55(8) . 7_565
Ge2 Sb9 Rb2 119.85(5) 7_565 .
Ge2 Sb9 Rb2 119.85(5) . .
Ge5 Sb9 Rb2 61.35(5) . .
Ge5 Sb9 Rb2 61.36(5) 7_565 .
Sb1 Ge2 Ge5 106.15(6) . .
Sb1 Ge2 Sb9 107.56(5) . .
Ge5 Ge2 Sb9 60.36(6) . .
Sb1 Ge2 Ge8 57.79(6) . .
Ge5 Ge2 Ge8 57.87(5) . .
Sb9 Ge2 Ge8 104.65(6) . .
Sb1 Ge2 Rb1 70.99(5) . .
Ge5 Ge2 Rb1 162.70(7) . .
Sb9 Ge2 Rb1 103.60(5) . .
Ge8 Ge2 Rb1 126.73(6) . .
Ge8 Ge5 Ge2 62.30(5) . .
Ge8 Ge5 Sb9 107.97(7) . .
Ge2 Ge5 Sb9 60.28(5) . .
Ge8 Ge5 Sb4 60.59(6) . .
Ge2 Ge5 Sb4 103.95(6) . .
Sb9 Ge5 Sb4 96.08(6) . .
Ge8 Ge5 Rb2 128.46(7) . .
Ge2 Ge5 Rb2 140.27(8) . .
Sb9 Ge5 Rb2 81.34(6) . .
Sb4 Ge5 Rb2 68.13(5) . .
Sb1 Ge8 Ge5 109.25(7) . .
Sb1 Ge8 Sb4 101.34(6) . .
Ge5 Ge8 Sb4 62.17(6) . .
Sb1 Ge8 Ge2 59.57(5) . .
Ge5 Ge8 Ge2 59.83(5) . .
Sb4 Ge8 Ge2 103.34(6) . .
O1 Rb1 O1 30.4(7) . 7_565
O1 Rb1 O5 88.3(5) . 7_565
O1 Rb1 O5 118.0(5) 7_565 7_565
O1 Rb1 O5 118.0(5) . .
O1 Rb1 O5 88.3(5) 7_565 .
O5 Rb1 O5 144.8(7) 7_565 .
O1 Rb1 O3 145.3(5) . 7_565
O1 Rb1 O3 117.3(5) 7_565 7_565
O5 Rb1 O3 117.1(5) 7_565 7_565
O5 Rb1 O3 29.7(5) . 7_565
O1 Rb1 O3 117.3(5) . .
O1 Rb1 O3 145.3(5) 7_565 .
O5 Rb1 O3 29.7(5) 7_565 .
O5 Rb1 O3 117.1(5) . .
O3 Rb1 O3 88.0(7) 7_565 .
O1 Rb1 O6 59.1(5) . .
O1 Rb1 O6 29.9(5) 7_565 .
O5 Rb1 O6 140.6(5) 7_565 .
O5 Rb1 O6 58.9(5) . .
O3 Rb1 O6 87.4(5) 7_565 .
O3 Rb1 O6 153.5(5) . .
O1 Rb1 O6 29.9(5) . 7_565
O1 Rb1 O6 59.1(5) 7_565 7_565
O5 Rb1 O6 58.9(5) 7_565 7_565
O5 Rb1 O6 140.6(5) . 7_565
O3 Rb1 O6 153.5(5) 7_565 7_565
O3 Rb1 O6 87.4(5) . 7_565
O6 Rb1 O6 85.1(7) . 7_565
O1 Rb1 O4 153.0(5) . .
O1 Rb1 O4 140.1(5) 7_565 .
O5 Rb1 O4 86.5(5) 7_565 .
O5 Rb1 O4 59.2(5) . .
O3 Rb1 O4 30.6(5) 7_565 .
O3 Rb1 O4 57.8(5) . .
O6 Rb1 O4 112.0(5) . .
O6 Rb1 O4 134.0(5) 7_565 .
O1 Rb1 O4 140.1(5) . 7_565
O1 Rb1 O4 153.0(5) 7_565 7_565
O5 Rb1 O4 59.2(5) 7_565 7_565
O5 Rb1 O4 86.5(5) . 7_565
O3 Rb1 O4 57.8(5) 7_565 7_565
O3 Rb1 O4 30.6(5) . 7_565
O6 Rb1 O4 134.0(5) . 7_565
O6 Rb1 O4 112.0(5) 7_565 7_565
O4 Rb1 O4 27.3(8) . 7_565
O1 Rb1 O2 57.8(5) . .
O1 Rb1 O2 87.0(5) 7_565 .
O5 Rb1 O2 31.0(5) 7_565 .
O5 Rb1 O2 153.3(5) . .
O3 Rb1 O2 140.1(5) 7_565 .
O3 Rb1 O2 59.4(5) . .
O6 Rb1 O2 111.1(5) . .
O6 Rb1 O2 28.1(5) 7_565 .
O4 Rb1 O2 111.2(5) . .
O4 Rb1 O2 85.8(5) 7_565 .
O1 Rb1 O2 87.0(5) . 7_565
O1 Rb1 O2 57.8(5) 7_565 7_565
O5 Rb1 O2 153.3(5) 7_565 7_565
O5 Rb1 O2 31.0(5) . 7_565
O3 Rb1 O2 59.4(5) 7_565 7_565
O3 Rb1 O2 140.1(5) . 7_565
O6 Rb1 O2 28.1(5) . 7_565
O6 Rb1 O2 111.1(5) 7_565 7_565
O4 Rb1 O2 85.8(5) . 7_565
O4 Rb1 O2 111.2(5) 7_565 7_565
O2 Rb1 O2 133.4(7) . 7_565
O11 Rb2 O13 117.4(3) . 7_565
O11 Rb2 O13 117.4(3) . .
O13 Rb2 O13 115.7(5) 7_565 .
O11 Rb2 O12 58.1(3) . .
O13 Rb2 O12 152.1(4) 7_565 .
O13 Rb2 O12 59.4(4) . .
O11 Rb2 O12 58.1(3) . 7_565
O13 Rb2 O12 59.4(4) 7_565 7_565
O13 Rb2 O12 152.1(4) . 7_565
O12 Rb2 O12 110.7(6) . 7_565
O11 Rb2 O14 151.9(5) . .
O13 Rb2 O14 57.9(3) 7_565 .
O13 Rb2 O14 57.9(3) . .
O12 Rb2 O14 111.6(3) . .
O12 Rb2 O14 111.6(3) 7_565 .
O11 Rb2 N1 69.9(5) . .
O13 Rb2 N1 85.8(5) 7_565 .
O13 Rb2 N1 83.6(5) . .
O12 Rb2 N1 66.6(5) . .
O12 Rb2 N1 68.9(5) 7_565 .
O14 Rb2 N1 82.0(5) . .
O11 Rb2 N1 69.9(5) . 7_565
O13 Rb2 N1 83.6(5) 7_565 7_565
O13 Rb2 N1 85.8(5) . 7_565
O12 Rb2 N1 68.9(5) . 7_565
O12 Rb2 N1 66.6(5) 7_565 7_565
O14 Rb2 N1 82.0(5) . 7_565
N1 Rb2 N1 2.6(8) . 7_565
O11 Rb2 C14 39.8(4) . .
O13 Rb2 C14 154.4(5) 7_565 .
O13 Rb2 C14 79.5(5) . .
O12 Rb2 C14 22.0(5) . .
O12 Rb2 C14 97.3(5) 7_565 .
O14 Rb2 C14 133.6(4) . .
N1 Rb2 C14 75.2(6) . .
N1 Rb2 C14 76.9(5) 7_565 .
O11 Rb2 C14 39.8(4) . 7_565
O13 Rb2 C14 79.5(5) 7_565 7_565
O13 Rb2 C14 154.4(5) . 7_565
O12 Rb2 C14 97.3(5) . 7_565
O12 Rb2 C14 22.0(5) 7_565 7_565
O14 Rb2 C14 133.6(4) . 7_565
N1 Rb2 C14 76.9(5) . 7_565
N1 Rb2 C14 75.2(5) 7_565 7_565
C14 Rb2 C14 79.6(8) . 7_565
O11 Rb2 C18 154.9(4) . .
O13 Rb2 C18 76.9(5) 7_565 .
O13 Rb2 C18 40.6(4) . .
O12 Rb2 C18 99.2(5) . .
O12 Rb2 C18 132.7(5) 7_565 .
O14 Rb2 C18 21.1(4) . .
N1 Rb2 C18 92.1(5) . .
N1 Rb2 C18 93.0(5) 7_565 .
C14 Rb2 C18 120.1(5) . .
C14 Rb2 C18 154.7(5) 7_565 .
O11 Rb2 C18 154.9(4) . 7_565
O13 Rb2 C18 40.6(4) 7_565 7_565
O13 Rb2 C18 76.9(5) . 7_565
O12 Rb2 C18 132.7(5) . 7_565
O12 Rb2 C18 99.2(5) 7_565 7_565
O14 Rb2 C18 21.1(4) . 7_565
N1 Rb2 C18 93.0(5) . 7_565
N1 Rb2 C18 92.1(5) 7_565 7_565
C14 Rb2 C18 154.7(5) . 7_565
C14 Rb2 C18 120.1(5) 7_565 7_565
C18 Rb2 C18 36.7(7) . 7_565
C1 O1 C12 113(2) . .
C1 O1 Rb1 121.1(15) . .
C12 O1 Rb1 119.7(15) . .
C2 O2 C3 107.9(19) . .
C2 O2 Rb1 107.5(14) . .
C3 O2 Rb1 104.4(14) . .
C5 O3 C4 117(2) . .
C5 O3 Rb1 118.9(16) . .
C4 O3 Rb1 114.5(17) . .
C6 O4 C7 93(2) . .
C6 O4 Rb1 121(2) . .
C7 O4 Rb1 105.1(18) . .
C8 O5 C9 111(2) . .
C8 O5 Rb1 119.6(18) . .
C9 O5 Rb1 118.8(16) . .
C10 O6 C11 116(2) . .
C10 O6 Rb1 107.0(16) . .
C11 O6 Rb1 104.7(16) . .
O1 C1 C2 109(2) . .
O1 C1 Rb1 40.2(11) . .
C2 C1 Rb1 75.7(15) . .
O2 C2 C1 105(2) . .
O2 C2 Rb1 50.5(11) . .
C1 C2 Rb1 80.4(15) . .
C4 C3 O2 107(2) . .
C4 C3 Rb1 82.7(18) . .
O2 C3 Rb1 52.7(12) . .
C3 C4 O3 112(3) . .
C3 C4 Rb1 74.9(17) . .
O3 C4 Rb1 44.6(13) . .
O3 C5 C6 109(2) . .
O4 C6 C5 96(2) . .
O4 C6 Rb1 43.8(16) . .
C5 C6 Rb1 77.2(12) . .
O4 C7 C8 110(3) . .
O4 C7 Rb1 52.6(15) . .
C8 C7 Rb1 82.0(18) . .
O5 C8 C7 109(3) . .
O5 C8 Rb1 41.6(13) . .
C7 C8 Rb1 73.9(18) . .
C10 C9 O5 107(2) . .
C10 C9 Rb1 74.1(17) . .
O5 C9 Rb1 41.5(12) . .
O6 C10 C9 114(3) . .
O6 C10 Rb1 51.4(13) . .
C9 C10 Rb1 83.5(18) . .
O6 C11 C12 110(2) . .
O6 C11 Rb1 52.7(13) . .
C12 C11 Rb1 83.3(16) . .
O1 C12 C11 110(2) . .
O1 C12 Rb1 40.8(11) . .
C11 C12 Rb1 73.4(15) . .
C13 O11 C13 116(3) 7_565 .
C13 O11 Rb2 119.1(14) 7_565 .
C13 O11 Rb2 119.1(14) . .
C15 O12 C14 116.5(18) . .
C15 O12 Rb2 109.2(13) . .
C14 O12 Rb2 107.3(13) . .
C17 O13 C16 120.0(17) . .
C17 O13 Rb2 118.3(13) . .
C16 O13 Rb2 113.0(12) . .
C18 O14 C18 112(2) . 7_565
C18 O14 Rb2 108.0(12) . .
C18 O14 Rb2 108.0(12) 7_565 .
O11 C13 C14 112(2) . .
O11 C13 Rb2 42.0(12) . .
C14 C13 Rb2 74.9(15) . .
C13 C14 O12 112(2) . .
C13 C14 Rb2 82.9(16) . .
O12 C14 Rb2 50.7(11) . .
C16 C15 O12 111(2) . .
C16 C15 Rb2 81.9(17) . .
O12 C15 Rb2 49.4(10) . .
C15 C16 O13 116(2) . .
C15 C16 Rb2 77.1(17) . .
O13 C16 Rb2 45.3(9) . .
O13 C17 C18 113(2) . .
O13 C17 Rb2 42.8(10) . .
C18 C17 Rb2 75.9(12) . .
O14 C18 C17 109.5(17) . .
O14 C18 Rb2 50.9(10) . .
C17 C18 Rb2 80.8(12) . .
C30 N1 Rb2 144(10) . .
C31 C30 N1 105(10) . .
C30 C31 N2 121(10) . .
C30 C31 Rb1 82(10) . 6_556
N2 C31 Rb1 156(10) . 6_556

loop_
_geom_bond_atom_site_label_1
_geom_bond_atom_site_label_2
_geom_bond_distance
_geom_bond_site_symmetry_2
Sb1 Ge8 2.5779(19) 7_565
Sb1 Ge8 2.5779(19) .
Sb1 Ge2 2.6272(17) .
Sb1 Ge2 2.6272(17) 7_565
Sb1 Rb1 3.812(2) .
Sb4 Ge8 2.6811(17) .
Sb4 Ge8 2.6812(17) 7_565
Sb4 Ge5 2.7218(18) .
Sb4 Ge5 2.7218(18) 7_565
Sb4 Rb2 3.809(2) .
Sb9 Ge2 2.6673(17) 7_565
Sb9 Ge2 2.6673(17) .
Sb9 Ge5 2.669(2) .
Sb9 Ge5 2.669(2) 7_565
Sb9 Rb2 4.354(2) .
Ge2 Ge5 2.6423(19) .
Ge2 Ge8 2.706(2) .
Ge2 Rb1 3.748(2) .
Ge5 Ge8 2.588(2) .
Ge5 Rb2 3.865(2) .
Rb1 O1 2.812(17) .
Rb1 O1 2.812(17) 7_565
Rb1 O5 2.834(19) 7_565
Rb1 O5 2.834(19) .
Rb1 O3 2.866(18) 7_565
Rb1 O3 2.866(18) .
Rb1 O6 2.963(18) .
Rb1 O6 2.963(18) 7_565
Rb1 O4 2.966(19) .
Rb1 O4 2.966(19) 7_565
Rb1 O2 2.968(17) .
Rb1 O2 2.968(17) 7_565
Rb2 O11 2.85(2) .
Rb2 O13 2.862(13) 7_565
Rb2 O13 2.862(13) .
Rb2 O12 2.933(14) .
Rb2 O12 2.933(14) 7_565
Rb2 O14 2.970(18) .
Rb2 N1 3.36(2) .
Rb2 N1 3.36(2) 7_565
Rb2 C14 3.62(3) .
Rb2 C14 3.62(3) 7_565
Rb2 C18 3.64(2) .
Rb2 C18 3.64(2) 7_565
O1 C1 1.40(3) .
O1 C12 1.43(3) .
O2 C2 1.44(3) .
O2 C3 1.45(3) .
O3 C5 1.41(3) .
O3 C4 1.46(4) .
O4 C6 1.11(3) .
O4 C7 1.42(4) .
O5 C8 1.38(4) .
O5 C9 1.44(3) .
O6 C10 1.40(4) .
O6 C11 1.43(3) .
C1 C2 1.53(4) .
C3 C4 1.43(4) .
C5 C6 1.97(4) .
C7 C8 1.53(5) .
C9 C10 1.44(4) .
C11 C12 1.49(4) .
O11 C13 1.38(3) 7_565
O11 C13 1.38(3) .
O12 C15 1.41(3) .
O12 C14 1.42(3) .
O13 C17 1.36(2) .
O13 C16 1.49(3) .
O14 C18 1.38(2) .
O14 C18 1.38(2) 7_565
C13 C14 1.42(3) .
C15 C16 1.34(3) .
C17 C18 1.48(3) .
N1 C30 2(10) .
N2 C31 1(10) .
C30 C31 1.3327 .
C31 Rb1 4(10) 6_556

loop_
_geom_torsion_atom_site_label_1
_geom_torsion_atom_site_label_2
_geom_torsion_atom_site_label_3
_geom_torsion_atom_site_label_4
_geom_torsion
_geom_torsion_site_symmetry_1
_geom_torsion_site_symmetry_4
Ge8 Sb1 Ge2 Ge5 -35.68(8) 7_565 .
Ge8 Sb1 Ge2 Ge5 33.20(7) . .
Ge2 Sb1 Ge2 Ge5 -87.65(7) 7_565 .
Rb1 Sb1 Ge2 Ge5 -162.10(7) . .
Ge8 Sb1 Ge2 Sb9 27.68(8) 7_565 .
Ge8 Sb1 Ge2 Sb9 96.56(7) . .
Ge2 Sb1 Ge2 Sb9 -24.29(7) 7_565 .
Rb1 Sb1 Ge2 Sb9 -98.74(6) . .
Ge8 Sb1 Ge2 Ge8 -68.88(8) 7_565 .
Ge2 Sb1 Ge2 Ge8 -120.85(5) 7_565 .
Rb1 Sb1 Ge2 Ge8 164.71(5) . .
Ge8 Sb1 Ge2 Rb1 126.42(6) 7_565 .
Ge8 Sb1 Ge2 Rb1 -164.71(5) . .
Ge2 Sb1 Ge2 Rb1 74.45(3) 7_565 .
Ge2 Sb9 Ge2 Sb1 24.12(7) 7_565 .
Ge5 Sb9 Ge2 Sb1 -98.96(7) . .
Ge5 Sb9 Ge2 Sb1 -23.72(8) 7_565 .
Rb2 Sb9 Ge2 Sb1 -88.17(6) . .
Ge2 Sb9 Ge2 Ge5 123.07(5) 7_565 .
Ge5 Sb9 Ge2 Ge5 75.24(8) 7_565 .
Rb2 Sb9 Ge2 Ge5 10.79(5) . .
Ge2 Sb9 Ge2 Ge8 84.43(6) 7_565 .
Ge5 Sb9 Ge2 Ge8 -38.64(6) . .
Ge5 Sb9 Ge2 Ge8 36.60(8) 7_565 .
Rb2 Sb9 Ge2 Ge8 -27.85(7) . .
Ge2 Sb9 Ge2 Rb1 -49.93(5) 7_565 .
Ge5 Sb9 Ge2 Rb1 -173.00(6) . .
Ge5 Sb9 Ge2 Rb1 -97.76(6) 7_565 .
Rb2 Sb9 Ge2 Rb1 -162.21(3) . .
Sb1 Ge2 Ge5 Ge8 -33.16(7) . .
Sb9 Ge2 Ge5 Ge8 -134.50(7) . .
Rb1 Ge2 Ge5 Ge8 -111.0(2) . .
Sb1 Ge2 Ge5 Sb9 101.33(6) . .
Ge8 Ge2 Ge5 Sb9 134.50(7) . .
Rb1 Ge2 Ge5 Sb9 23.5(2) . .
Sb1 Ge2 Ge5 Sb4 12.25(9) . .
Sb9 Ge2 Ge5 Sb4 -89.08(7) . .
Ge8 Ge2 Ge5 Sb4 45.41(6) . .
Rb1 Ge2 Ge5 Sb4 -65.6(2) . .
Sb1 Ge2 Ge5 Rb2 84.70(10) . .
Sb9 Ge2 Ge5 Rb2 -16.63(8) . .
Ge8 Ge2 Ge5 Rb2 117.86(10) . .
Rb1 Ge2 Ge5 Rb2 6.9(3) . .
Ge2 Sb9 Ge5 Ge8 -10.82(9) 7_565 .
Ge2 Sb9 Ge5 Ge8 41.60(7) . .
Ge5 Sb9 Ge5 Ge8 -67.51(9) 7_565 .
Rb2 Sb9 Ge5 Ge8 -127.74(8) . .
Ge2 Sb9 Ge5 Ge2 -52.42(6) 7_565 .
Ge5 Sb9 Ge5 Ge2 -109.11(6) 7_565 .
Rb2 Sb9 Ge5 Ge2 -169.34(5) . .
Ge2 Sb9 Ge5 Sb4 50.19(7) 7_565 .
Ge2 Sb9 Ge5 Sb4 102.61(6) . .
Ge5 Sb9 Ge5 Sb4 -6.50(8) 7_565 .
Rb2 Sb9 Ge5 Sb4 -66.72(5) . .
Ge2 Sb9 Ge5 Rb2 116.92(5) 7_565 .
Ge2 Sb9 Ge5 Rb2 169.34(5) . .
Ge5 Sb9 Ge5 Rb2 60.22(5) 7_565 .
Ge8 Sb4 Ge5 Ge8 60.59(8) 7_565 .
Ge5 Sb4 Ge5 Ge8 113.62(6) 7_565 .
Rb2 Sb4 Ge5 Ge8 -174.67(6) . .
Ge8 Sb4 Ge5 Ge2 -46.37(6) . .
Ge8 Sb4 Ge5 Ge2 14.22(9) 7_565 .
Ge5 Sb4 Ge5 Ge2 67.24(9) 7_565 .
Rb2 Sb4 Ge5 Ge2 138.96(8) . .
Ge8 Sb4 Ge5 Sb9 -107.22(7) . .
Ge8 Sb4 Ge5 Sb9 -46.62(8) 7_565 .
Ge5 Sb4 Ge5 Sb9 6.40(8) 7_565 .
Rb2 Sb4 Ge5 Sb9 78.11(6) . .
Ge8 Sb4 Ge5 Rb2 174.67(6) . .
Ge8 Sb4 Ge5 Rb2 -124.74(6) 7_565 .
Ge5 Sb4 Ge5 Rb2 -71.71(4) 7_565 .
Ge8 Sb1 Ge8 Ge5 78.33(9) 7_565 .
Ge2 Sb1 Ge8 Ge5 -34.66(7) . .
Ge2 Sb1 Ge8 Ge5 20.70(9) 7_565 .
Rb1 Sb1 Ge8 Ge5 -52.99(9) . .
Ge8 Sb1 Ge8 Sb4 14.08(9) 7_565 .
Ge2 Sb1 Ge8 Sb4 -98.92(6) . .
Ge2 Sb1 Ge8 Sb4 -43.56(8) 7_565 .
Rb1 Sb1 Ge8 Sb4 -117.25(7) . .
Ge8 Sb1 Ge8 Ge2 112.99(6) 7_565 .
Ge2 Sb1 Ge8 Ge2 55.36(6) 7_565 .
Rb1 Sb1 Ge8 Ge2 -18.34(6) . .
Ge2 Ge5 Ge8 Sb1 34.55(6) . .
Sb9 Ge5 Ge8 Sb1 -6.08(10) . .
Sb4 Ge5 Ge8 Sb1 -92.94(7) . .
Rb2 Ge5 Ge8 Sb1 -99.26(8) . .
Ge2 Ge5 Ge8 Sb4 127.49(7) . .
Sb9 Ge5 Ge8 Sb4 86.85(7) . .
Rb2 Ge5 Ge8 Sb4 -6.32(7) . .
Sb9 Ge5 Ge8 Ge2 -40.64(6) . .
Sb4 Ge5 Ge8 Ge2 -127.49(7) . .
Rb2 Ge5 Ge8 Ge2 -133.81(9) . .
Ge8 Sb4 Ge8 Sb1 -13.72(8) 7_565 .
Ge5 Sb4 Ge8 Sb1 105.93(7) . .
Ge5 Sb4 Ge8 Sb1 35.54(9) 7_565 .
Rb2 Sb4 Ge8 Sb1 112.24(7) . .
Ge8 Sb4 Ge8 Ge5 -119.65(6) 7_565 .
Ge5 Sb4 Ge8 Ge5 -70.38(9) 7_565 .
Rb2 Sb4 Ge8 Ge5 6.32(7) . .
Ge8 Sb4 Ge8 Ge2 -74.82(8) 7_565 .
Ge5 Sb4 Ge8 Ge2 44.83(6) . .
Ge5 Sb4 Ge8 Ge2 -25.55(9) 7_565 .
Rb2 Sb4 Ge8 Ge2 51.15(8) . .
Ge5 Ge2 Ge8 Sb1 -141.61(7) . .
Sb9 Ge2 Ge8 Sb1 -101.76(5) . .
Rb1 Ge2 Ge8 Sb1 18.13(6) . .
Sb1 Ge2 Ge8 Ge5 141.61(7) . .
Sb9 Ge2 Ge8 Ge5 39.85(7) . .
Rb1 Ge2 Ge8 Ge5 159.74(8) . .
Sb1 Ge2 Ge8 Sb4 95.46(7) . .
Ge5 Ge2 Ge8 Sb4 -46.15(7) . .
Sb9 Ge2 Ge8 Sb4 -6.29(8) . .
Rb1 Ge2 Ge8 Sb4 113.59(6) . .
O1 Rb1 O1 C1 160.8(17) 7_565 .
O5 Rb1 O1 C1 -7.7(18) 7_565 .
O5 Rb1 O1 C1 147.8(17) . .
O3 Rb1 O1 C1 131.4(17) 7_565 .
O3 Rb1 O1 C1 -0.9(19) . .
O6 Rb1 O1 C1 148.9(19) . .
O6 Rb1 O1 C1 1.6(17) 7_565 .
O4 Rb1 O1 C1 71(2) . .
O4 Rb1 O1 C1 26(2) 7_565 .
O2 Rb1 O1 C1 -1.7(17) . .
O2 Rb1 O1 C1 146.0(18) 7_565 .
O1 Rb1 O1 C12 9.9(17) 7_565 .
O5 Rb1 O1 C12 -158.6(16) 7_565 .
O5 Rb1 O1 C12 -3.1(18) . .
O3 Rb1 O1 C12 -19(2) 7_565 .
O3 Rb1 O1 C12 -151.8(16) . .
O6 Rb1 O1 C12 -2.0(15) . .
O6 Rb1 O1 C12 -149(2) 7_565 .
O4 Rb1 O1 C12 -80(2) . .
O4 Rb1 O1 C12 -125.1(16) 7_565 .
O2 Rb1 O1 C12 -152.6(18) . .
O2 Rb1 O1 C12 -4.9(16) 7_565 .
O1 Rb1 O2 C2 -33.6(13) . .
O1 Rb1 O2 C2 -42.3(14) 7_565 .
O5 Rb1 O2 C2 134.6(18) 7_565 .
O5 Rb1 O2 C2 -122.6(16) . .
O3 Rb1 O2 C2 -173.1(13) 7_565 .
O3 Rb1 O2 C2 147.2(15) . .
O6 Rb1 O2 C2 -60.4(14) . .
O6 Rb1 O2 C2 -37.0(13) 7_565 .
O4 Rb1 O2 C2 174.1(14) . .
O4 Rb1 O2 C2 163.7(14) 7_565 .
O2 Rb1 O2 C2 -80.9(17) 7_565 .
O1 Rb1 O2 C3 -148.1(15) . .
O1 Rb1 O2 C3 -156.8(14) 7_565 .
O5 Rb1 O2 C3 20.1(13) 7_565 .
O5 Rb1 O2 C3 122.9(16) . .
O3 Rb1 O2 C3 72.4(16) 7_565 .
O3 Rb1 O2 C3 32.7(13) . .
O6 Rb1 O2 C3 -174.9(13) . .
O6 Rb1 O2 C3 -151.5(19) 7_565 .
O4 Rb1 O2 C3 59.7(14) . .
O4 Rb1 O2 C3 49.2(14) 7_565 .
O2 Rb1 O2 C3 164.6(11) 7_565 .
O1 Rb1 O3 C5 144.5(17) . .
O1 Rb1 O3 C5 128.4(18) 7_565 .
O5 Rb1 O3 C5 158(2) 7_565 .
O5 Rb1 O3 C5 -4.5(19) . .
O3 Rb1 O3 C5 -11(2) 7_565 .
O6 Rb1 O3 C5 70(2) . .
O6 Rb1 O3 C5 143.3(18) 7_565 .
O4 Rb1 O3 C5 -4.8(18) . .
O4 Rb1 O3 C5 -1.0(17) 7_565 .
O2 Rb1 O3 C5 145.3(19) . .
O2 Rb1 O3 C5 23(2) 7_565 .
O1 Rb1 O3 C4 -0.5(18) . .
O1 Rb1 O3 C4 -17(2) 7_565 .
O5 Rb1 O3 C4 13.4(17) 7_565 .
O5 Rb1 O3 C4 -149.5(17) . .
O3 Rb1 O3 C4 -155.6(16) 7_565 .
O6 Rb1 O3 C4 -75(2) . .
O6 Rb1 O3 C4 -1.7(17) 7_565 .
O4 Rb1 O3 C4 -149.8(19) . .
O4 Rb1 O3 C4 -146(2) 7_565 .
O2 Rb1 O3 C4 0.2(16) . .
O2 Rb1 O3 C4 -122.3(17) 7_565 .
O1 Rb1 O4 C6 -134(2) . .
O1 Rb1 O4 C6 174(2) 7_565 .
O5 Rb1 O4 C6 -55(2) 7_565 .
O5 Rb1 O4 C6 134(3) . .
O3 Rb1 O4 C6 122(3) 7_565 .
O3 Rb1 O4 C6 -46(2) . .
O6 Rb1 O4 C6 161(2) . .
O6 Rb1 O4 C6 -94(2) 7_565 .
O4 Rb1 O4 C6 -51(2) 7_565 .
O2 Rb1 O4 C6 -74(2) . .
O2 Rb1 O4 C6 151(2) 7_565 .
O1 Rb1 O4 C7 123.0(18) . .
O1 Rb1 O4 C7 70.9(19) 7_565 .
O5 Rb1 O4 C7 -157.7(17) 7_565 .
O5 Rb1 O4 C7 30.9(16) . .
O3 Rb1 O4 C7 19.2(16) 7_565 .
O3 Rb1 O4 C7 -149.5(18) . .
O6 Rb1 O4 C7 58.2(17) . .
O6 Rb1 O4 C7 163.4(16) 7_565 .
O4 Rb1 O4 C7 -153.7(16) 7_565 .
O2 Rb1 O4 C7 -176.9(16) . .
O2 Rb1 O4 C7 47.9(17) 7_565 .
O1 Rb1 O5 C8 -147.1(18) . .
O1 Rb1 O5 C8 -153.7(19) 7_565 .
O5 Rb1 O5 C8 -13(3) 7_565 .
O3 Rb1 O5 C8 14.0(17) 7_565 .
O3 Rb1 O5 C8 2(2) . .
O6 Rb1 O5 C8 -148(2) . .
O6 Rb1 O5 C8 -121.3(18) 7_565 .
O4 Rb1 O5 C8 2.0(18) . .
O4 Rb1 O5 C8 -0.2(19) 7_565 .
O2 Rb1 O5 C8 -74(2) . .
O2 Rb1 O5 C8 -144(2) 7_565 .
O1 Rb1 O5 C9 -6.6(19) . .
O1 Rb1 O5 C9 -13.1(18) 7_565 .
O5 Rb1 O5 C9 127.5(17) 7_565 .
O3 Rb1 O5 C9 155(2) 7_565 .
O3 Rb1 O5 C9 142.2(18) . .
O6 Rb1 O5 C9 -7.7(17) . .
O6 Rb1 O5 C9 19(2) 7_565 .
O4 Rb1 O5 C9 142.5(19) . .
O4 Rb1 O5 C9 140.4(18) 7_565 .
O2 Rb1 O5 C9 67(2) . .
O2 Rb1 O5 C9 -3.1(17) 7_565 .
O1 Rb1 O6 C10 157.1(18) . .
O1 Rb1 O6 C10 145(2) 7_565 .
O5 Rb1 O6 C10 -164.3(16) 7_565 .
O5 Rb1 O6 C10 -24.1(17) . .
O3 Rb1 O6 C10 -32.8(17) 7_565 .
O3 Rb1 O6 C10 -113.1(19) . .
O6 Rb1 O6 C10 172.7(15) 7_565 .
O4 Rb1 O6 C10 -51.5(18) . .
O4 Rb1 O6 C10 -71.2(19) 7_565 .
O2 Rb1 O6 C10 -176.5(17) . .
O2 Rb1 O6 C10 -29.1(15) 7_565 .
O1 Rb1 O6 C11 33.1(14) . .
O1 Rb1 O6 C11 21.1(14) 7_565 .
O5 Rb1 O6 C11 71.7(17) 7_565 .
O5 Rb1 O6 C11 -148.1(16) . .
O3 Rb1 O6 C11 -156.7(15) 7_565 .
O3 Rb1 O6 C11 123.0(16) . .
O6 Rb1 O6 C11 48.8(16) 7_565 .
O4 Rb1 O6 C11 -175.4(14) . .
O4 Rb1 O6 C11 164.8(14) 7_565 .
O2 Rb1 O6 C11 59.6(15) . .
O2 Rb1 O6 C11 -153(2) 7_565 .
C12 O1 C1 C2 -172(2) . .
Rb1 O1 C1 C2 35(3) . .
C12 O1 C1 Rb1 153(3) . .
O1 Rb1 C1 O1 -12.9(12) 7_565 .
O5 Rb1 C1 O1 171.7(19) 7_565 .
O5 Rb1 C1 O1 -40(2) . .
O3 Rb1 C1 O1 -78(2) 7_565 .
O3 Rb1 C1 O1 179.2(17) . .
O6 Rb1 C1 O1 -27.3(17) . .
O6 Rb1 C1 O1 -176(4) 7_565 .
O4 Rb1 C1 O1 -134.7(17) . .
O4 Rb1 C1 O1 -160.6(16) 7_565 .
O2 Rb1 C1 O1 178(2) . .
O2 Rb1 C1 O1 -34.9(18) 7_565 .
O1 Rb1 C1 C2 -146(3) . .
O1 Rb1 C1 C2 -158.9(19) 7_565 .
O5 Rb1 C1 C2 25.7(15) 7_565 .
O5 Rb1 C1 C2 173.6(13) . .
O3 Rb1 C1 C2 136.2(15) 7_565 .
O3 Rb1 C1 C2 33.1(16) . .
O6 Rb1 C1 C2 -173.3(16) . .
O6 Rb1 C1 C2 38(3) 7_565 .
O4 Rb1 C1 C2 79.2(18) . .
O4 Rb1 C1 C2 53.3(17) 7_565 .
O2 Rb1 C1 C2 31.7(13) . .
O2 Rb1 C1 C2 179.0(15) 7_565 .
C3 O2 C2 C1 176(2) . .
Rb1 O2 C2 C1 64(2) . .
C3 O2 C2 Rb1 112.1(18) . .
O1 C1 C2 O2 -67(3) . .
Rb1 C1 C2 O2 -44.7(15) . .
O1 C1 C2 Rb1 -22.4(19) . .
O1 Rb1 C2 O2 134.1(17) . .
O1 Rb1 C2 O2 134.7(15) 7_565 .
O5 Rb1 C2 O2 -29.2(12) 7_565 .
O5 Rb1 C2 O2 106.3(19) . .
O3 Rb1 C2 O2 14(3) 7_565 .
O3 Rb1 C2 O2 -28.4(14) . .
O6 Rb1 C2 O2 124.7(13) . .
O6 Rb1 C2 O2 93(2) 7_565 .
O4 Rb1 C2 O2 -7.5(17) . .
O4 Rb1 C2 O2 -17.0(15) 7_565 .
O2 Rb1 C2 O2 116.9(15) 7_565 .
O1 Rb1 C2 C1 16.0(14) . .
O1 Rb1 C2 C1 16.5(15) 7_565 .
O5 Rb1 C2 C1 -147.3(18) 7_565 .
O5 Rb1 C2 C1 -12(2) . .
O3 Rb1 C2 C1 -104(2) 7_565 .
O3 Rb1 C2 C1 -146.6(16) . .
O6 Rb1 C2 C1 6.5(16) . .
O6 Rb1 C2 C1 -24.7(18) 7_565 .
O4 Rb1 C2 C1 -125.6(15) . .
O4 Rb1 C2 C1 -135.2(15) 7_565 .
O2 Rb1 C2 C1 -118(2) . .
O2 Rb1 C2 C1 -1.2(18) 7_565 .
C2 O2 C3 C4 179(2) . .
Rb1 O2 C3 C4 -67(2) . .
C2 O2 C3 Rb1 -114.2(18) . .
O1 Rb1 C3 C4 145.0(19) . .
O1 Rb1 C3 C4 142.1(17) 7_565 .
O5 Rb1 C3 C4 -5(3) 7_565 .
O5 Rb1 C3 C4 10(3) . .
O3 Rb1 C3 C4 -10(2) 7_565 .
O3 Rb1 C3 C4 -17.5(16) . .
O6 Rb1 C3 C4 124.3(17) . .
O6 Rb1 C3 C4 135(2) 7_565 .
O4 Rb1 C3 C4 -7.8(19) . .
O4 Rb1 C3 C4 -9.4(17) 7_565 .
O2 Rb1 C3 C4 118(2) . .
O2 Rb1 C3 C4 91(2) 7_565 .
O1 Rb1 C3 O2 27.3(13) . .
O1 Rb1 C3 O2 24.4(15) 7_565 .
O5 Rb1 C3 O2 -122(4) 7_565 .
O5 Rb1 C3 O2 -108.2(17) . .
O3 Rb1 C3 O2 -128.0(13) 7_565 .
O3 Rb1 C3 O2 -135.2(17) . .
O6 Rb1 C3 O2 6.6(17) . .
O6 Rb1 C3 O2 17.2(12) 7_565 .
O4 Rb1 C3 O2 -125.5(13) . .
O4 Rb1 C3 O2 -127.1(15) 7_565 .
O2 Rb1 C3 O2 -27.0(18) 7_565 .
O2 C3 C4 O3 72(3) . .
Rb1 C3 C4 O3 25(2) . .
O2 C3 C4 Rb1 47.3(17) . .
C5 O3 C4 C3 179(3) . .
Rb1 O3 C4 C3 -36(3) . .
C5 O3 C4 Rb1 -146(3) . .
O1 Rb1 C4 C3 -34.4(18) . .
O1 Rb1 C4 C3 -45(2) 7_565 .
O5 Rb1 C4 C3 5(3) 7_565 .
O5 Rb1 C4 C3 -174.7(15) . .
O3 Rb1 C4 C3 171.6(17) 7_565 .
O3 Rb1 C4 C3 146(3) . .
O6 Rb1 C4 C3 -79(2) . .
O6 Rb1 C4 C3 -35.8(17) 7_565 .
O4 Rb1 C4 C3 172.0(19) . .
O4 Rb1 C4 C3 168(2) 7_565 .
O2 Rb1 C4 C3 -33.6(16) . .
O2 Rb1 C4 C3 -128.8(17) 7_565 .
O1 Rb1 C4 O3 179.6(16) . .
O1 Rb1 C4 O3 168.5(14) 7_565 .
O5 Rb1 C4 O3 -141(5) 7_565 .
O5 Rb1 C4 O3 39(2) . .
O3 Rb1 C4 O3 25.6(16) 7_565 .
O6 Rb1 C4 O3 134.5(15) . .
O6 Rb1 C4 O3 178.1(19) 7_565 .
O4 Rb1 C4 O3 26.0(16) . .
O4 Rb1 C4 O3 22.1(14) 7_565 .
O2 Rb1 C4 O3 -180(2) . .
O2 Rb1 C4 O3 85(2) 7_565 .
C4 O3 C5 C6 173(2) . .
Rb1 O3 C5 C6 29(2) . .
C7 O4 C6 C5 175(2) . .
Rb1 O4 C6 C5 65(2) . .
C7 O4 C6 Rb1 110(2) . .
O3 C5 C6 O4 -60(3) . .
O3 C5 C6 Rb1 -20.0(18) . .
O1 Rb1 C6 O4 77(3) . .
O1 Rb1 C6 O4 -9(3) 7_565 .
O5 Rb1 C6 O4 124(2) 7_565 .
O5 Rb1 C6 O4 -41(2) . .
O3 Rb1 C6 O4 -42(2) 7_565 .
O3 Rb1 C6 O4 125(3) . .
O6 Rb1 C6 O4 -22(3) . .
O6 Rb1 C6 O4 101(2) 7_565 .
O4 Rb1 C6 O4 98(3) 7_565 .
O2 Rb1 C6 O4 111(2) . .
O2 Rb1 C6 O4 -29(2) 7_565 .
O1 Rb1 C6 C5 -35(2) . .
O1 Rb1 C6 C5 -121.6(16) 7_565 .
O5 Rb1 C6 C5 11.2(12) 7_565 .
O5 Rb1 C6 C5 -153.5(13) . .
O3 Rb1 C6 C5 -154.0(16) 7_565 .
O3 Rb1 C6 C5 12.3(11) . .
O6 Rb1 C6 C5 -134.1(12) . .
O6 Rb1 C6 C5 -11.7(15) 7_565 .
O4 Rb1 C6 C5 -112(3) . .
O4 Rb1 C6 C5 -14.3(15) 7_565 .
O2 Rb1 C6 C5 -1.4(13) . .
O2 Rb1 C6 C5 -141.8(12) 7_565 .
C6 O4 C7 C8 174(3) . .
Rb1 O4 C7 C8 -62(3) . .
C6 O4 C7 Rb1 -123(2) . .
O1 Rb1 C7 O4 -106(2) . .
O1 Rb1 C7 O4 -128.7(15) 7_565 .
O5 Rb1 C7 O4 23.3(18) 7_565 .
O5 Rb1 C7 O4 -138(2) . .
O3 Rb1 C7 O4 -125(4) 7_565 .
O3 Rb1 C7 O4 26.1(16) . .
O6 Rb1 C7 O4 -127.0(16) . .
O6 Rb1 C7 O4 -29(3) 7_565 .
O4 Rb1 C7 O4 15.8(11) 7_565 .
O2 Rb1 C7 O4 4(2) . .
O2 Rb1 C7 O4 -128.6(18) 7_565 .
O1 Rb1 C7 C8 17(3) . .
O1 Rb1 C7 C8 -6(2) 7_565 .
O5 Rb1 C7 C8 146.1(17) 7_565 .
O5 Rb1 C7 C8 -15.1(15) . .
O3 Rb1 C7 C8 -3(3) 7_565 .
O3 Rb1 C7 C8 148.9(19) . .
O6 Rb1 C7 C8 -4.3(19) . .
O6 Rb1 C7 C8 94(2) 7_565 .
O4 Rb1 C7 C8 123(3) . .
O4 Rb1 C7 C8 139(2) 7_565 .
O2 Rb1 C7 C8 126.7(17) . .
O2 Rb1 C7 C8 -5.9(17) 7_565 .
C9 O5 C8 C7 -176(2) . .
Rb1 O5 C8 C7 -33(3) . .
C9 O5 C8 Rb1 -144(3) . .
O4 C7 C8 O5 67(3) . .
Rb1 C7 C8 O5 22(2) . .
O4 C7 C8 Rb1 45(2) . .
O1 Rb1 C8 O5 41(2) . .
O1 Rb1 C8 O5 27.3(19) 7_565 .
O5 Rb1 C8 O5 170.7(19) 7_565 .
O3 Rb1 C8 O5 -145(4) 7_565 .
O3 Rb1 C8 O5 -178.6(18) . .
O6 Rb1 C8 O5 27.7(18) . .
O6 Rb1 C8 O5 83(2) 7_565 .
O4 Rb1 C8 O5 -177(2) . .
O4 Rb1 C8 O5 180(2) 7_565 .
O2 Rb1 C8 O5 133.5(17) . .
O2 Rb1 C8 O5 24.5(16) 7_565 .
O1 Rb1 C8 C7 -171.1(16) . .
O1 Rb1 C8 C7 175.2(17) 7_565 .
O5 Rb1 C8 C7 -41(2) 7_565 .
O5 Rb1 C8 C7 148(3) . .
O3 Rb1 C8 C7 2(3) 7_565 .
O3 Rb1 C8 C7 -30.7(19) . .
O6 Rb1 C8 C7 175.6(19) . .
O6 Rb1 C8 C7 -128.7(18) 7_565 .
O4 Rb1 C8 C7 -29.5(16) . .
O4 Rb1 C8 C7 -32.3(17) 7_565 .
O2 Rb1 C8 C7 -79(2) . .
O2 Rb1 C8 C7 172(2) 7_565 .
C8 O5 C9 C10 -178(2) . .
Rb1 O5 C9 C10 38(3) . .
C8 O5 C9 Rb1 144(3) . .
O1 Rb1 C9 C10 31.7(18) . .
O1 Rb1 C9 C10 23.6(17) 7_565 .
O5 Rb1 C9 C10 134.5(17) 7_565 .
O5 Rb1 C9 C10 -142(3) . .
O3 Rb1 C9 C10 -159(2) 7_565 .
O3 Rb1 C9 C10 170.6(16) . .
O6 Rb1 C9 C10 27.2(16) . .
O6 Rb1 C9 C10 52(2) 7_565 .
O4 Rb1 C9 C10 -175.1(19) . .
O4 Rb1 C9 C10 177.1(17) 7_565 .
O2 Rb1 C9 C10 79.1(19) . .
O2 Rb1 C9 C10 29(3) 7_565 .
O1 Rb1 C9 O5 174.2(17) . .
O1 Rb1 C9 O5 166.0(19) 7_565 .
O5 Rb1 C9 O5 -83(2) 7_565 .
O3 Rb1 C9 O5 -16.6(15) 7_565 .
O3 Rb1 C9 O5 -47(2) . .
O6 Rb1 C9 O5 170(2) . .
O6 Rb1 C9 O5 -165.7(16) 7_565 .
O4 Rb1 C9 O5 -32.7(17) . .
O4 Rb1 C9 O5 -40.5(19) 7_565 .
O2 Rb1 C9 O5 -138.5(17) . .
O2 Rb1 C9 O5 172(4) 7_565 .
C11 O6 C10 C9 175(3) . .
Rb1 O6 C10 C9 59(3) . .
C11 O6 C10 Rb1 117(2) . .
O5 C9 C10 O6 -67(3) . .
Rb1 C9 C10 O6 -42(2) . .
O5 C9 C10 Rb1 -25(2) . .
O1 Rb1 C10 O6 -19.9(16) . .
O1 Rb1 C10 O6 -22.2(14) 7_565 .
O5 Rb1 C10 O6 31(3) 7_565 .
O5 Rb1 C10 O6 147(2) . .
O3 Rb1 C10 O6 144.7(18) 7_565 .
O3 Rb1 C10 O6 112.2(19) . .
O6 Rb1 C10 O6 -7.6(16) 7_565 .
O4 Rb1 C10 O6 132.9(17) . .
O4 Rb1 C10 O6 124.7(16) 7_565 .
O2 Rb1 C10 O6 4(2) . .
O2 Rb1 C10 O6 104(3) 7_565 .
O1 Rb1 C10 C9 -148.0(19) . .
O1 Rb1 C10 C9 -150(2) 7_565 .
O5 Rb1 C10 C9 -97(2) 7_565 .
O5 Rb1 C10 C9 18.7(16) . .
O3 Rb1 C10 C9 16.6(17) 7_565 .
O3 Rb1 C10 C9 -16(3) . .
O6 Rb1 C10 C9 -128(3) . .
O6 Rb1 C10 C9 -135.7(17) 7_565 .
O4 Rb1 C10 C9 4.8(19) . .
O4 Rb1 C10 C9 -3(2) 7_565 .
O2 Rb1 C10 C9 -123.7(17) . .
O2 Rb1 C10 C9 -24(2) 7_565 .
C10 O6 C11 C12 178(2) . .
Rb1 O6 C11 C12 -65(2) . .
C10 O6 C11 Rb1 -118(2) . .
O1 Rb1 C11 O6 -134.8(19) . .
O1 Rb1 C11 O6 -118(4) 7_565 .
O5 Rb1 C11 O6 -128.6(14) 7_565 .
O5 Rb1 C11 O6 27.5(14) . .
O3 Rb1 C11 O6 24.6(16) 7_565 .
O3 Rb1 C11 O6 -107.7(18) . .
O6 Rb1 C11 O6 -127.4(17) 7_565 .
O4 Rb1 C11 O6 5.9(19) . .
O4 Rb1 C11 O6 -27(2) 7_565 .
O2 Rb1 C11 O6 -125.5(14) . .
O2 Rb1 C11 O6 16.3(12) 7_565 .
O1 Rb1 C11 C12 -13.8(14) . .
O1 Rb1 C11 C12 3(2) 7_565 .
O5 Rb1 C11 C12 -8(2) 7_565 .
O5 Rb1 C11 C12 148.5(17) . .
O3 Rb1 C11 C12 145.6(16) 7_565 .
O3 Rb1 C11 C12 13(3) . .
O6 Rb1 C11 C12 121(2) . .
O6 Rb1 C11 C12 -6.4(15) 7_565 .
O4 Rb1 C11 C12 126.9(16) . .
O4 Rb1 C11 C12 94(2) 7_565 .
O2 Rb1 C11 C12 -4.5(17) . .
O2 Rb1 C11 C12 137.3(19) 7_565 .
C1 O1 C12 C11 178(3) . .
Rb1 O1 C12 C11 -29(3) . .
C1 O1 C12 Rb1 -153(3) . .
O6 C11 C12 O1 66(3) . .
Rb1 C11 C12 O1 19.3(18) . .
O6 C11 C12 Rb1 46.4(18) . .
O1 Rb1 C12 O1 -155(4) 7_565 .
O5 Rb1 C12 O1 22.3(17) 7_565 .
O5 Rb1 C12 O1 177.2(16) . .
O3 Rb1 C12 O1 166.3(14) 7_565 .
O3 Rb1 C12 O1 35.6(19) . .
O6 Rb1 C12 O1 177(2) . .
O6 Rb1 C12 O1 20.1(14) 7_565 .
O4 Rb1 C12 O1 129.9(16) . .
O4 Rb1 C12 O1 80(2) 7_565 .
O2 Rb1 C12 O1 23.8(15) . .
O2 Rb1 C12 O1 174.7(17) 7_565 .
O1 Rb1 C12 C11 152(3) . .
O1 Rb1 C12 C11 -3(2) 7_565 .
O5 Rb1 C12 C11 173.9(16) 7_565 .
O5 Rb1 C12 C11 -31.2(17) . .
O3 Rb1 C12 C11 -42.0(18) 7_565 .
O3 Rb1 C12 C11 -172.8(15) . .
O6 Rb1 C12 C11 -31.1(15) . .
O6 Rb1 C12 C11 171.8(19) 7_565 .
O4 Rb1 C12 C11 -78.5(19) . .
O4 Rb1 C12 C11 -128.3(17) 7_565 .
O2 Rb1 C12 C11 175.4(17) . .
O2 Rb1 C12 C11 -33.7(16) 7_565 .
O13 Rb2 O11 C13 4(2) 7_565 7_565
O13 Rb2 O11 C13 148.6(17) . 7_565
O12 Rb2 O11 C13 152(2) . 7_565
O12 Rb2 O11 C13 0.4(17) 7_565 7_565
O14 Rb2 O11 C13 76.1(19) . 7_565
N1 Rb2 O11 C13 77.4(19) . 7_565
N1 Rb2 O11 C13 74.7(19) 7_565 7_565
C14 Rb2 O11 C13 168(2) . 7_565
C14 Rb2 O11 C13 -16.1(17) 7_565 7_565
C18 Rb2 O11 C13 124.0(17) . 7_565
C18 Rb2 O11 C13 28(3) 7_565 7_565
O13 Rb2 O11 C13 -148.6(17) 7_565 .
O13 Rb2 O11 C13 -4(2) . .
O12 Rb2 O11 C13 -0.4(17) . .
O12 Rb2 O11 C13 -152(2) 7_565 .
O14 Rb2 O11 C13 -76.1(19) . .
N1 Rb2 O11 C13 -74.7(19) . .
N1 Rb2 O11 C13 -77.4(19) 7_565 .
C14 Rb2 O11 C13 16.1(17) . .
C14 Rb2 O11 C13 -168(2) 7_565 .
C18 Rb2 O11 C13 -28(3) . .
C18 Rb2 O11 C13 -124.0(17) 7_565 .
O11 Rb2 O12 C15 156.1(15) . .
O13 Rb2 O12 C15 -114.8(14) 7_565 .
O13 Rb2 O12 C15 -27.1(13) . .
O12 Rb2 O12 C15 -178.1(11) 7_565 .
O14 Rb2 O12 C15 -53.2(14) . .
N1 Rb2 O12 C15 -123.8(14) . .
N1 Rb2 O12 C15 -125.0(14) 7_565 .
C14 Rb2 O12 C15 127(2) . .
C14 Rb2 O12 C15 163.9(13) 7_565 .
C18 Rb2 O12 C15 -35.4(14) . .
C18 Rb2 O12 C15 -52.6(15) 7_565 .
O11 Rb2 O12 C14 29.1(13) . .
O13 Rb2 O12 C14 118.1(14) 7_565 .
O13 Rb2 O12 C14 -154.2(14) . .
O12 Rb2 O12 C14 54.9(15) 7_565 .
O14 Rb2 O12 C14 179.7(13) . .
N1 Rb2 O12 C14 109.2(14) . .
N1 Rb2 O12 C14 107.9(14) 7_565 .
C14 Rb2 O12 C14 36.9(12) 7_565 .
C18 Rb2 O12 C14 -162.4(13) . .
C18 Rb2 O12 C14 -179.6(13) 7_565 .
O11 Rb2 O13 C17 -146.6(14) . .
O13 Rb2 O13 C17 -1.0(17) 7_565 .
O12 Rb2 O13 C17 -149.7(15) . .
O12 Rb2 O13 C17 -73.6(17) 7_565 .
O14 Rb2 O13 C17 1.4(14) . .
N1 Rb2 O13 C17 -83.2(14) . .
N1 Rb2 O13 C17 -81.8(15) 7_565 .
C14 Rb2 O13 C17 -159.3(15) . .
C14 Rb2 O13 C17 -123.6(16) 7_565 .
C18 Rb2 O13 C17 17.6(14) . .
C18 Rb2 O13 C17 11.3(14) 7_565 .
O11 Rb2 O13 C16 1.2(14) . .
O13 Rb2 O13 C16 146.8(11) 7_565 .
O12 Rb2 O13 C16 -1.9(12) . .
O12 Rb2 O13 C16 74.2(16) 7_565 .
O14 Rb2 O13 C16 149.2(14) . .
N1 Rb2 O13 C16 64.6(13) . .
N1 Rb2 O13 C16 66.0(13) 7_565 .
C14 Rb2 O13 C16 -11.5(13) . .
C14 Rb2 O13 C16 24.2(19) 7_565 .
C18 Rb2 O13 C16 165.5(15) . .
C18 Rb2 O13 C16 159.2(13) 7_565 .
O11 Rb2 O14 C18 119.1(12) . .
O13 Rb2 O14 C18 -152.1(14) 7_565 .
O13 Rb2 O14 C18 30.4(11) . .
O12 Rb2 O14 C18 56.9(14) . .
O12 Rb2 O14 C18 -178.7(12) 7_565 .
N1 Rb2 O14 C18 117.8(15) . .
N1 Rb2 O14 C18 120.4(11) 7_565 .
C14 Rb2 O14 C18 57.1(16) . .
C14 Rb2 O14 C18 -178.8(12) 7_565 .
C18 Rb2 O14 C18 -122(2) 7_565 .
O11 Rb2 O14 C18 -119.1(12) . 7_565
O13 Rb2 O14 C18 -30.4(11) 7_565 7_565
O13 Rb2 O14 C18 152.1(14) . 7_565
O12 Rb2 O14 C18 178.7(12) . 7_565
O12 Rb2 O14 C18 -56.9(14) 7_565 7_565
N1 Rb2 O14 C18 -120.4(11) . 7_565
N1 Rb2 O14 C18 -117.8(15) 7_565 7_565
C14 Rb2 O14 C18 178.8(12) . 7_565
C14 Rb2 O14 C18 -57.1(16) 7_565 7_565
C18 Rb2 O14 C18 122(2) . 7_565
C13 O11 C13 C14 177.6(16) 7_565 .
Rb2 O11 C13 C14 -29(3) . .
C13 O11 C13 Rb2 -153(4) 7_565 .
O13 Rb2 C13 O11 39(2) 7_565 .
O13 Rb2 C13 O11 176.8(18) . .
O12 Rb2 C13 O11 179(2) . .
O12 Rb2 C13 O11 24.6(18) 7_565 .
O14 Rb2 C13 O11 130.7(17) . .
N1 Rb2 C13 O11 97.7(19) . .
N1 Rb2 C13 O11 95.1(19) 7_565 .
C14 Rb2 C13 O11 -152(3) . .
C14 Rb2 C13 O11 8.8(17) 7_565 .
C18 Rb2 C13 O11 162.8(16) . .
C18 Rb2 C13 O11 101(2) 7_565 .
O11 Rb2 C13 C14 152(3) . .
O13 Rb2 C13 C14 -168.9(14) 7_565 .
O13 Rb2 C13 C14 -31.3(16) . .
O12 Rb2 C13 C14 -28.6(13) . .
O12 Rb2 C13 C14 176.5(17) 7_565 .
O14 Rb2 C13 C14 -77.3(18) . .
N1 Rb2 C13 C14 -110.3(17) . .
N1 Rb2 C13 C14 -113.0(17) 7_565 .
C14 Rb2 C13 C14 161(2) 7_565 .
C18 Rb2 C13 C14 -45.2(19) . .
C18 Rb2 C13 C14 -106.9(19) 7_565 .
O11 C13 C14 O12 62(3) . .
Rb2 C13 C14 O12 42.4(17) . .
O11 C13 C14 Rb2 20(2) . .
C15 O12 C14 C13 178(2) . .
Rb2 O12 C14 C13 -60(2) . .
C15 O12 C14 Rb2 -122.7(19) . .
O11 Rb2 C14 C13 -13.8(15) . .
O13 Rb2 C14 C13 19(2) 7_565 .
O13 Rb2 C14 C13 148.5(16) . .
O12 Rb2 C14 C13 126(2) . .
O12 Rb2 C14 C13 -3.4(16) 7_565 .
O14 Rb2 C14 C13 125.8(15) . .
N1 Rb2 C14 C13 62.4(16) . .
N1 Rb2 C14 C13 60.4(16) 7_565 .
C14 Rb2 C14 C13 -16.6(18) 7_565 .
C18 Rb2 C14 C13 146.2(15) . .
C18 Rb2 C14 C13 126.8(16) 7_565 .
O11 Rb2 C14 O12 -139.9(18) . .
O13 Rb2 C14 O12 -107.1(15) 7_565 .
O13 Rb2 C14 O12 22.4(12) . .
O12 Rb2 C14 O12 -129.5(14) 7_565 .
O14 Rb2 C14 O12 -0.3(17) . .
N1 Rb2 C14 O12 -63.7(13) . .
N1 Rb2 C14 O12 -65.7(13) 7_565 .
C14 Rb2 C14 O12 -142.8(11) 7_565 .
C18 Rb2 C14 O12 20.1(15) . .
C18 Rb2 C14 O12 1(2) 7_565 .
C14 O12 C15 C16 -180(2) . .
Rb2 O12 C15 C16 59(2) . .
C14 O12 C15 Rb2 121.6(19) . .
O11 Rb2 C15 C16 -146.7(16) . .
O13 Rb2 C15 C16 -18(2) 7_565 .
O13 Rb2 C15 C16 17.2(14) . .
O12 Rb2 C15 C16 -126(2) . .
O12 Rb2 C15 C16 -123.7(15) 7_565 .
O14 Rb2 C15 C16 5.1(16) . .
N1 Rb2 C15 C16 -75.2(16) . .
N1 Rb2 C15 C16 -75.6(16) 7_565 .
C14 Rb2 C15 C16 -155(2) . .
C14 Rb2 C15 C16 -144.2(15) 7_565 .
C18 Rb2 C15 C16 18.6(15) . .
C18 Rb2 C15 C16 12.5(17) 7_565 .
O11 Rb2 C15 O12 -20.6(13) . .
O13 Rb2 C15 O12 108.3(15) 7_565 .
O13 Rb2 C15 O12 143.3(17) . .
O12 Rb2 C15 O12 2.4(14) 7_565 .
O14 Rb2 C15 O12 131.2(13) . .
N1 Rb2 C15 O12 50.9(13) . .
N1 Rb2 C15 O12 50.5(13) 7_565 .
C14 Rb2 C15 O12 -28.6(12) . .
C14 Rb2 C15 O12 -18.1(15) 7_565 .
C18 Rb2 C15 O12 144.7(14) . .
C18 Rb2 C15 O12 138.7(12) 7_565 .
O12 C15 C16 O13 -65(3) . .
Rb2 C15 C16 O13 -24.4(18) . .
O12 C15 C16 Rb2 -40.9(16) . .
C17 O13 C16 C15 -178(2) . .
Rb2 O13 C16 C15 35(3) . .
C17 O13 C16 Rb2 147(2) . .
O11 Rb2 C16 C15 32.7(16) . .
O13 Rb2 C16 C15 169.2(14) 7_565 .
O13 Rb2 C16 C15 -148(2) . .
O12 Rb2 C16 C15 28.9(14) . .
O12 Rb2 C16 C15 76.9(18) 7_565 .
O14 Rb2 C16 C15 -174.8(16) . .
N1 Rb2 C16 C15 100.1(16) . .
N1 Rb2 C16 C15 100.6(16) 7_565 .
C14 Rb2 C16 C15 18.3(15) . .
C14 Rb2 C16 C15 45.8(19) 7_565 .
C18 Rb2 C16 C15 -159.1(17) . .
C18 Rb2 C16 C15 -168.8(15) 7_565 .
O11 Rb2 C16 O13 -178.9(13) . .
O13 Rb2 C16 O13 -42.4(14) 7_565 .
O12 Rb2 C16 O13 177.3(17) . .
O12 Rb2 C16 O13 -134.7(11) 7_565 .
O14 Rb2 C16 O13 -26.4(12) . .
N1 Rb2 C16 O13 -111.5(13) . .
N1 Rb2 C16 O13 -111.0(13) 7_565 .
C14 Rb2 C16 O13 166.7(15) . .
C14 Rb2 C16 O13 -165.8(11) 7_565 .
C18 Rb2 C16 O13 -10.7(11) . .
C18 Rb2 C16 O13 -20.4(13) 7_565 .
C16 O13 C17 C18 -177.3(18) . .
Rb2 O13 C17 C18 -32(2) . .
C16 O13 C17 Rb2 -145(2) . .
O11 Rb2 C17 O13 41.4(17) . .
O13 Rb2 C17 O13 179.1(15) 7_565 .
O12 Rb2 C17 O13 26.5(13) . .
O12 Rb2 C17 O13 132.4(13) 7_565 .
O14 Rb2 C17 O13 -178.1(19) . .
N1 Rb2 C17 O13 94.4(14) . .
N1 Rb2 C17 O13 96.4(15) 7_565 .
C14 Rb2 C17 O13 20.5(15) . .
C14 Rb2 C17 O13 100.3(19) 7_565 .
C18 Rb2 C17 O13 -150(2) . .
C18 Rb2 C17 O13 -167.0(16) 7_565 .
O11 Rb2 C17 C18 -168.5(11) . .
O13 Rb2 C17 C18 -30.9(13) 7_565 .
O13 Rb2 C17 C18 150(2) . .
O12 Rb2 C17 C18 176.6(13) . .
O12 Rb2 C17 C18 -77.6(15) 7_565 .
O14 Rb2 C17 C18 -28.1(11) . .
N1 Rb2 C17 C18 -115.6(14) . .
N1 Rb2 C17 C18 -113.6(12) 7_565 .
C14 Rb2 C17 C18 170.5(13) . .
C14 Rb2 C17 C18 -109.7(17) 7_565 .
C18 Rb2 C17 C18 -17.0(9) 7_565 .
C18 O14 C18 C17 -178.6(13) 7_565 .
Rb2 O14 C18 C17 -59.7(18) . .
C18 O14 C18 Rb2 -119(2) 7_565 .
O13 C17 C18 O14 64(2) . .
Rb2 C17 C18 O14 42.7(14) . .
O13 C17 C18 Rb2 21.7(17) . .
O11 Rb2 C18 O14 -104.2(16) . .
O13 Rb2 C18 O14 24.0(12) 7_565 .
O13 Rb2 C18 O14 -138.8(15) . .
O12 Rb2 C18 O14 -127.8(12) . .
O12 Rb2 C18 O14 1.7(15) 7_565 .
N1 Rb2 C18 O14 -61.2(15) . .
N1 Rb2 C18 O14 -58.8(11) 7_565 .
C14 Rb2 C18 O14 -135.3(13) . .
C14 Rb2 C18 O14 2(2) 7_565 .
C18 Rb2 C18 O14 30.9(13) 7_565 .
O11 Rb2 C18 C17 20(2) . .
O13 Rb2 C18 C17 148.5(13) 7_565 .
O13 Rb2 C18 C17 -14.3(11) . .
O12 Rb2 C18 C17 -3.4(13) . .
O12 Rb2 C18 C17 126.2(13) 7_565 .
O14 Rb2 C18 C17 124.5(19) . .
N1 Rb2 C18 C17 63.3(14) . .
N1 Rb2 C18 C17 65.7(12) 7_565 .
C14 Rb2 C18 C17 -10.9(15) . .
C14 Rb2 C18 C17 126.5(15) 7_565 .
C18 Rb2 C18 C17 155.3(12) 7_565 .
O11 Rb2 N1 C30 131(100) . .
O13 Rb2 N1 C30 -107(100) 7_565 .
O13 Rb2 N1 C30 9(100) . .
O12 Rb2 N1 C30 69(100) . .
O12 Rb2 N1 C30 -166(100) 7_565 .
O14 Rb2 N1 C30 -49(100) . .
N1 Rb2 N1 C30 -139(100) 7_565 .
C14 Rb2 N1 C30 90(100) . .
C14 Rb2 N1 C30 172(100) 7_565 .
C18 Rb2 N1 C30 -31(100) . .
C18 Rb2 N1 C30 -67(100) 7_565 .
Rb2 N1 C30 C31 89(100) . .
N1 C30 C31 N2 -63(100) . .
N1 C30 C31 Rb1 127(100) . 6_556
